data_8103790
loop_
_publ_author_name
'Ivashkevich, L.S.'
'Petrusevich, Yu.I.'
'Lyakhov, A.S.'
'Selevich, A.F.'

_publ_section_title
;
 The crystal structure of Er (H P O4) (N O3) * 3(H2 O): ab initio
 determination from X-ray powder diffraction data
;
_journal_name_full 'Zeitschrift fuer Kristallographie (149,1979-)'
_journal_page_first 475
_journal_page_last 479
_journal_volume 218
_journal_year 2003
_chemical_formula_sum 'Er H7 N O10 P'
_chemical_name_systematic 'Er (H P O4) (N O3) (H2 O)3'
_space_group_IT_number 57
_symmetry_space_group_name_Hall '-P 2c 2b'
_symmetry_space_group_name_H-M 'P b c m'
_cell_angle_alpha 90
_cell_angle_beta 90
_cell_angle_gamma 90
_cell_formula_units_Z 4
_cell_length_a 10.1653
_cell_length_b 11.9178
_cell_length_c 6.8533
_cell_volume 830.264
_citation_journal_id_ASTM ZEKRDZ
_cod_data_source_file Ivashkevich_ZEKRDZ_2003_1135.cif
_cod_data_source_block H7Er1N1O10P1
_cod_original_cell_volume 830.2637
_cod_original_formula_sum 'H7 Er1 N1 O10 P1'
_cod_database_code 8103790

loop_
_symmetry_equiv_pos_as_xyz
x,y,z
-x,-y,z+1/2
x,-y+1/2,-z
-x,y+1/2,-z+1/2
-x,-y,-z
x,y,-z-1/2
-x,y-1/2,z
x,-y-1/2,z-1/2

loop_
_atom_site_label
_atom_site_type_symbol
_atom_site_fract_x
_atom_site_fract_y
_atom_site_fract_z
_atom_site_occupancy
_atom_site_U_iso_or_equiv
O7 O-2 0.391 0.25 0.75 1 0.0
P1 P+5 0.366 0.3765 0.75 1 0.0
Er1 Er+3 0.453 0.0671 0.75 1 0.0
O4 O-2 0.32 0.897 0.75 1 0.0
O8 O-2 0.218 0.374 0.75 1 0.0
O3 O-2 0.66 0.168 0.75 1 0.0
N1 N+5 0.214 -0.062 0.75 1 0.0
O9 O-2 0.415 0.426 0.969 1 0.0
O5 O-2 0.212 0.04 0.75 1 0.0
O1 O-2 0.048 0.25 0 1 0.0
O6 O-2 0.095 -0.091 0.75 1 0.0
O2 O-2 -0.066 0.112 0.75 1 0.0
